data_1563812
loop_
_publ_author_name
'Kjellberg, Marianne'
'Ohleier, Alexia'
'Thu\'ery, Pierre'
'Nicolas, Emmanuel'
'Anthore-Dalion, Lucile'
'Cantat, Thibault'

_publ_section_title
;
 Photocatalytic Deoxygenation of N--O bonds with Rhenium Complexes: from
 the Reduction of Nitrous Oxide to Pyridine N-Oxides
;
_journal_name_full 'Chemical Science'
_journal_paper_doi 10.1039/D1SC01974K
_journal_year 2021
_chemical_formula_sum 'C17 H16 Cl N2 O3.5 Re'
_chemical_formula_weight 525.97
_space_group_crystal_system orthorhombic
_space_group_IT_number 60
_space_group_name_Hall '-P 2n 2ab'
_space_group_name_H-M_alt 'P b c n'
_atom_sites_solution_hydrogens geom
_atom_sites_solution_primary dual
_atom_sites_solution_secondary difmap
_audit_update_record
;
2021-01-14 deposited with the CCDC.	2021-06-25 downloaded from the CCDC.
;
_cell_angle_alpha 90
_cell_angle_beta 90
_cell_angle_gamma 90
_cell_formula_units_Z 8
_cell_length_a 13.4935(10)
_cell_length_b 22.1756(17)
_cell_length_c 11.2515(8)
_cell_measurement_reflns_used 9977
_cell_measurement_temperature 100(2)
_cell_measurement_theta_max 26.5885
_cell_measurement_theta_min 2.5790
_cell_volume 3366.7(4)
_computing_cell_refinement 'SAINT V8.40A (Bruker Nano, Inc., 2019)'
_computing_data_collection 'Bruker Instrument Service vV6.2.10'
_computing_data_reduction 'SAINT V8.40A (Bruker Nano, Inc., 2019)'
_computing_molecular_graphics 'shelXle (C.B. Huebschle, rev 958)'
_computing_structure_refinement 'SHELXL-2018/3 (Sheldrick, 2018)'
_computing_structure_solution 'XT, VERSION 2014/5'
_diffrn_ambient_temperature 100(2)
_diffrn_detector_area_resol_mean 7.41
_diffrn_detector_type 'Bruker PHOTON III area detector'
_diffrn_measured_fraction_theta_full 0.997
_diffrn_measured_fraction_theta_max 0.997
_diffrn_measurement_device 'Kappa diffractometer'
_diffrn_measurement_device_type 'Bruker D8 Quest'
_diffrn_measurement_method '\f and \w scans'
_diffrn_radiation_monochromator 'multilayer mirror optics'
_diffrn_radiation_type MoK\a
_diffrn_radiation_wavelength 0.71073
_diffrn_reflns_av_R_equivalents 0.0510
_diffrn_reflns_av_unetI/netI 0.0228
_diffrn_reflns_limit_h_max 16
_diffrn_reflns_limit_h_min -16
_diffrn_reflns_limit_k_max 27
_diffrn_reflns_limit_k_min -27
_diffrn_reflns_limit_l_max 13
_diffrn_reflns_limit_l_min -13
_diffrn_reflns_number 41305
_diffrn_reflns_theta_full 25.68
_diffrn_reflns_theta_max 25.68
_diffrn_reflns_theta_min 1.77
_diffrn_source 'microfocus sealed X-ray tube'
_diffrn_source_current 1.4
_diffrn_source_type 'Incoatec I\ms 70 W'
_diffrn_source_voltage 50
_exptl_absorpt_coefficient_mu 7.399
_exptl_absorpt_correction_T_max 0.449
_exptl_absorpt_correction_T_min 0.264
_exptl_absorpt_correction_type multi-scan
_exptl_absorpt_process_details
;
SADABS-2016/2 - Bruker AXS area detector scaling and absorption correction
;
_exptl_crystal_colour 'translucent intense yellow'
_exptl_crystal_density_diffrn 2.075
_exptl_crystal_density_method 'not measured'
_exptl_crystal_description platelet
_exptl_crystal_F_000 2016
_exptl_crystal_size_max 0.134
_exptl_crystal_size_mid 0.130
_exptl_crystal_size_min 0.056
_refine_diff_density_max 1.914
_refine_diff_density_min -2.090
_refine_ls_extinction_method none
_refine_ls_goodness_of_fit_ref 1.507
_refine_ls_hydrogen_treatment constr
_refine_ls_matrix_type full
_refine_ls_number_parameters 224
_refine_ls_number_reflns 3201
_refine_ls_number_restraints 12
_refine_ls_restrained_S_all 1.506
_refine_ls_R_factor_all 0.0578
_refine_ls_R_factor_gt 0.0518
_refine_ls_shift/su_max 0.001
_refine_ls_shift/su_mean 0.000
_refine_ls_structure_factor_coef Fsqd
_refine_ls_weighting_details 'w=1/[\s^2^(Fo^2^)+54.3224P] where P=(Fo^2^+2Fc^2^)/3'
_refine_ls_weighting_scheme calc
_refine_ls_wR_factor_gt 0.1115
_refine_ls_wR_factor_ref 0.1135
_reflns_number_gt 2872
_reflns_number_total 3201
_reflns_threshold_expression 'I > 2\s(I)'
_cod_data_source_file d1sc01974k2.cif
_cod_data_source_block Re4
_cod_depositor_comments
;
The following automatic conversions were performed:

data item '_exptl_absorpt_correction_type' value 'Multi-Scan' was
changed to 'multi-scan' in accordance with the
/home/data/users/saulius/crontab/automatic-downloads/rss-feeds/RSC/lib/dictionaries/cif_core.dic
dictionary named 'cif_core.dic' version 2.4.2 last updated on
2011-04-26.

Automatic conversion script
Id: cif_fix_values 7556 2019-12-06 15:28:31Z antanas 
;
_cod_original_cell_volume 3366.8(4)
_cod_original_formula_sum 'C17 H16 Cl N2 O3.50 Re'
_cod_database_code 1563812

loop_
_space_group_symop_operation_xyz
'x, y, z'
'-x+1/2, -y+1/2, z+1/2'
'-x, y, -z+1/2'
'x+1/2, -y+1/2, -z'
'-x, -y, -z'
'x-1/2, y-1/2, -z-1/2'
'x, -y, z-1/2'
'-x-1/2, y-1/2, z'

loop_
_atom_site_type_symbol
_atom_site_label
_atom_site_fract_x
_atom_site_fract_y
_atom_site_fract_z
_atom_site_U_iso_or_equiv
_atom_site_adp_type
_atom_site_calc_flag
_atom_site_refinement_flags_adp
_atom_site_refinement_flags_occupancy
_atom_site_refinement_flags_posn
_atom_site_occupancy
_atom_site_disorder_assembly
_atom_site_disorder_group
Re Re1 0.68387(3) 0.61813(2) 0.52738(4) 0.02679(14) Uani d . . . 1 . .
Cl Cl1 0.84549(19) 0.66159(12) 0.4700(3) 0.0334(6) Uani d . . . 1 . .
O O1 0.7611(6) 0.5896(3) 0.7768(7) 0.0354(18) Uani d . . . 1 . .
O O2 0.7620(6) 0.4898(3) 0.4935(6) 0.0355(18) Uani d . . . 1 . .
O O3 0.4821(6) 0.5665(4) 0.5960(7) 0.040(2) Uani d . . . 1 . .
O O4 1.0 0.5888(5) 0.75 0.041(3) Uani d T P S 1 . .
N N1 0.6383(6) 0.7131(4) 0.5490(7) 0.0211(17) Uani d . . . 1 . .
N N2 0.6430(6) 0.6473(4) 0.3484(8) 0.0277(19) Uani d . . . 1 . .
C C1 0.7316(8) 0.6011(5) 0.6851(10) 0.030(2) Uani d . . . 1 . .
C C2 0.7318(8) 0.5380(5) 0.5000(9) 0.029(2) Uani d U . . 1 . .
C C3 0.5547(8) 0.5857(5) 0.5692(9) 0.028(2) Uani d U . . 1 . .
C C4 0.6266(7) 0.7429(5) 0.6528(9) 0.027(2) Uani d . . . 1 . .
C C5 0.6140(8) 0.8059(5) 0.6532(10) 0.031(2) Uani d . . . 1 . .
H H5 0.607051 0.826828 0.726467 0.037 Uiso calc U . R 1 . .
C C6 0.6117(8) 0.8370(5) 0.5489(10) 0.032(3) Uani d . . . 1 . .
H H6 0.606724 0.879757 0.54901 0.039 Uiso calc U . R 1 . .
C C7 0.6168(8) 0.8061(5) 0.4444(9) 0.030(2) Uani d . . . 1 . .
H H7 0.61044 0.826943 0.370969 0.037 Uiso calc U . R 1 . .
C C8 0.6312(7) 0.7442(5) 0.4455(9) 0.026(2) Uani d . . . 1 . .
C C9 0.6347(7) 0.7093(5) 0.3339(9) 0.025(2) Uani d . . . 1 . .
C C10 0.6263(8) 0.7354(5) 0.2228(9) 0.030(2) Uani d . . . 1 . .
H H10 0.621154 0.777928 0.215837 0.036 Uiso calc U . R 1 . .
C C11 0.6253(8) 0.7002(5) 0.1228(9) 0.032(3) Uani d . . . 1 . .
H H11 0.621911 0.71801 0.046049 0.038 Uiso calc U . R 1 . .
C C12 0.6293(8) 0.6384(5) 0.1359(10) 0.033(3) Uani d . . . 1 . .
H H12 0.626648 0.612907 0.068095 0.039 Uiso calc U . R 1 . .
C C13 0.6371(7) 0.6135(5) 0.2487(10) 0.029(2) Uani d . . . 1 . .
C C14 0.6251(8) 0.7097(5) 0.7687(8) 0.027(2) Uani d . . . 1 . .
H H14A 0.591275 0.73421 0.828775 0.041 Uiso calc U . R 1 . .
H H14B 0.693189 0.701673 0.79443 0.041 Uiso calc U . R 1 . .
H H14C 0.589718 0.671406 0.758738 0.041 Uiso calc U . R 1 . .
C C15 0.6395(10) 0.5455(5) 0.2598(11) 0.040(3) Uani d . . . 1 . .
H H15A 0.708116 0.532067 0.27042 0.06 Uiso calc U . R 1 . .
H H15B 0.612053 0.527341 0.187526 0.06 Uiso calc U . R 1 . .
H H15C 0.599888 0.53307 0.328557 0.06 Uiso calc U . R 1 . .
C C16 1.0005(9) 0.5512(5) 0.6474(10) 0.038(3) Uani d . . . 1 . .
H H16A 1.066007 0.552896 0.608 0.045 Uiso calc U . R 1 . .
H H16B 0.949513 0.564912 0.590143 0.045 Uiso calc U . R 1 . .
C C17 0.9784(9) 0.4876(5) 0.6880(10) 0.039(3) Uani d . . . 1 . .
H H17A 0.906248 0.479604 0.689353 0.046 Uiso calc U . R 1 . .
H H17B 1.011433 0.457447 0.63666 0.046 Uiso calc U . R 1 . .

loop_
_atom_site_aniso_label
_atom_site_aniso_U_11
_atom_site_aniso_U_22
_atom_site_aniso_U_33
_atom_site_aniso_U_12
_atom_site_aniso_U_13
_atom_site_aniso_U_23
Re1 0.0244(2) 0.0294(2) 0.0265(2) -0.00024(17) 0.0002(2) 0.00165(18)
Cl1 0.0246(12) 0.0405(14) 0.0350(14) 0.0006(10) 0.0009(12) 0.0027(12)
O1 0.037(4) 0.041(4) 0.028(4) 0.002(4) -0.009(4) 0.004(3)
O2 0.047(5) 0.042(4) 0.018(4) 0.006(4) -0.002(3) -0.003(3)
O3 0.032(5) 0.051(5) 0.038(5) -0.001(4) -0.003(4) 0.010(4)
O4 0.036(7) 0.044(7) 0.044(7) 0 0.009(6) 0
N1 0.019(4) 0.032(4) 0.013(4) 0.002(3) 0.001(3) 0.001(3)
N2 0.015(4) 0.040(5) 0.028(5) -0.003(4) -0.001(4) -0.006(4)
C1 0.031(6) 0.027(5) 0.033(6) 0.003(4) -0.004(5) 0.001(5)
C2 0.033(4) 0.031(4) 0.023(4) -0.002(3) -0.005(3) 0.000(3)
C3 0.033(4) 0.032(4) 0.019(4) 0.002(3) -0.003(3) 0.006(3)
C4 0.013(5) 0.045(6) 0.024(5) -0.003(4) -0.002(4) -0.003(5)
C5 0.028(6) 0.035(6) 0.028(6) 0.003(5) -0.004(5) -0.005(5)
C6 0.023(5) 0.038(6) 0.035(7) 0.005(5) 0.003(5) -0.003(5)
C7 0.029(6) 0.039(6) 0.023(6) 0.004(5) -0.001(4) 0.006(4)
C8 0.020(5) 0.038(6) 0.019(5) -0.002(4) 0.002(4) -0.001(4)
C9 0.021(5) 0.042(6) 0.013(5) -0.001(4) 0.000(4) 0.002(4)
C10 0.024(6) 0.040(6) 0.026(6) 0.002(5) 0.002(5) 0.002(5)
C11 0.028(6) 0.053(7) 0.014(5) 0.000(5) 0.001(4) 0.003(5)
C12 0.025(6) 0.050(7) 0.023(6) -0.005(5) -0.007(5) -0.004(5)
C13 0.013(5) 0.041(6) 0.032(6) -0.005(4) -0.002(4) -0.002(5)
C14 0.027(6) 0.040(6) 0.014(5) 0.000(5) -0.003(4) 0.001(4)
C15 0.052(8) 0.041(6) 0.028(6) -0.006(6) -0.001(6) -0.002(5)
C16 0.032(6) 0.055(7) 0.026(6) 0.001(6) -0.005(5) -0.002(5)
C17 0.037(7) 0.047(7) 0.032(7) -0.001(5) -0.003(5) -0.004(5)

loop_
_atom_type_symbol
_atom_type_description
_atom_type_scat_dispersion_real
_atom_type_scat_dispersion_imag
_atom_type_scat_source
C C 0.0033 0.0016 'International Tables Vol C Tables 4.2.6.8 and 6.1.1.4'
H H 0.0000 0.0000 'International Tables Vol C Tables 4.2.6.8 and 6.1.1.4'
N N 0.0061 0.0033 'International Tables Vol C Tables 4.2.6.8 and 6.1.1.4'
O O 0.0106 0.0060 'International Tables Vol C Tables 4.2.6.8 and 6.1.1.4'
Cl Cl 0.1484 0.1585 'International Tables Vol C Tables 4.2.6.8 and 6.1.1.4'
Re Re -1.0185 7.2310 'International Tables Vol C Tables 4.2.6.8 and 6.1.1.4'

loop_
_geom_angle_atom_site_label_1
_geom_angle_atom_site_label_2
_geom_angle_atom_site_label_3
_geom_angle_site_symmetry_1
_geom_angle_site_symmetry_3
_geom_angle
_geom_angle_publ_flag
C2 Re1 C1 . . 81.6(4) ?
C2 Re1 C3 . . 89.9(5) ?
C1 Re1 C3 . . 90.2(4) ?
C2 Re1 N2 . . 102.2(4) ?
C1 Re1 N2 . . 172.6(4) ?
C3 Re1 N2 . . 96.1(4) ?
C2 Re1 N1 . . 175.3(4) ?
C1 Re1 N1 . . 100.3(4) ?
C3 Re1 N1 . . 94.4(4) ?
N2 Re1 N1 . . 75.5(3) ?
C2 Re1 Cl1 . . 91.3(3) ?
C1 Re1 Cl1 . . 91.3(3) ?
C3 Re1 Cl1 . . 178.2(3) ?
N2 Re1 Cl1 . . 82.4(2) ?
N1 Re1 Cl1 . . 84.4(2) ?
C16 O4 C16 . 3_756 108.4(12) ?
C4 N1 C8 . . 119.0(9) ?
C4 N1 Re1 . . 126.5(7) ?
C8 N1 Re1 . . 114.2(6) ?
C13 N2 C9 . . 116.5(9) ?
C13 N2 Re1 . . 128.1(7) ?
C9 N2 Re1 . . 114.9(6) ?
O1 C1 Re1 . . 177.9(10) ?
O2 C2 Re1 . . 174.3(9) ?
O3 C3 Re1 . . 178.0(9) ?
N1 C4 C5 . . 120.2(10) ?
N1 C4 C14 . . 120.8(9) ?
C5 C4 C14 . . 118.9(10) ?
C6 C5 C4 . . 120.2(10) ?
C6 C5 H5 . . 119.9 ?
C4 C5 H5 . . 119.9 ?
C5 C6 C7 . . 119.2(10) ?
C5 C6 H6 . . 120.4 ?
C7 C6 H6 . . 120.4 ?
C6 C7 C8 . . 119.8(10) ?
C6 C7 H7 . . 120.1 ?
C8 C7 H7 . . 120.1 ?
N1 C8 C7 . . 121.4(9) ?
N1 C8 C9 . . 117.5(9) ?
C7 C8 C9 . . 121.0(9) ?
C10 C9 N2 . . 121.8(9) ?
C10 C9 C8 . . 123.3(10) ?
N2 C9 C8 . . 114.9(9) ?
C11 C10 C9 . . 120.5(10) ?
C11 C10 H10 . . 119.8 ?
C9 C10 H10 . . 119.8 ?
C10 C11 C12 . . 118.4(10) ?
C10 C11 H11 . . 120.8 ?
C12 C11 H11 . . 120.8 ?
C11 C12 C13 . . 119.7(10) ?
C11 C12 H12 . . 120.2 ?
C13 C12 H12 . . 120.2 ?
N2 C13 C12 . . 123.0(10) ?
N2 C13 C15 . . 118.8(10) ?
C12 C13 C15 . . 118.1(10) ?
C4 C14 H14A . . 109.5 ?
C4 C14 H14B . . 109.5 ?
H14A C14 H14B . . 109.5 ?
C4 C14 H14C . . 109.5 ?
H14A C14 H14C . . 109.5 ?
H14B C14 H14C . . 109.5 ?
C13 C15 H15A . . 109.5 ?
C13 C15 H15B . . 109.5 ?
H15A C15 H15B . . 109.5 ?
C13 C15 H15C . . 109.5 ?
H15A C15 H15C . . 109.5 ?
H15B C15 H15C . . 109.5 ?
O4 C16 C17 . . 107.5(9) ?
O4 C16 H16A . . 110.2 ?
C17 C16 H16A . . 110.2 ?
O4 C16 H16B . . 110.2 ?
C17 C16 H16B . . 110.2 ?
H16A C16 H16B . . 108.5 ?
C17 C17 C16 3_756 . 101.7(7) ?
C17 C17 H17A 3_756 . 111.4 ?
C16 C17 H17A . . 111.4 ?
C17 C17 H17B 3_756 . 111.4 ?
C16 C17 H17B . . 111.4 ?
H17A C17 H17B . . 109.3 ?

loop_
_geom_bond_atom_site_label_1
_geom_bond_atom_site_label_2
_geom_bond_site_symmetry_2
_geom_bond_distance
_geom_bond_publ_flag
Re1 C2 . 1.916(11) ?
Re1 C1 . 1.925(11) ?
Re1 C3 . 1.943(11) ?
Re1 N2 . 2.185(9) ?
Re1 N1 . 2.207(8) ?
Re1 Cl1 . 2.470(3) ?
O1 C1 . 1.135(13) ?
O2 C2 . 1.146(13) ?
O3 C3 . 1.110(13) ?
O4 C16 . 1.423(13) ?
O4 C16 3_756 1.423(13) ?
N1 C4 . 1.352(13) ?
N1 C8 . 1.356(12) ?
N2 C13 . 1.350(13) ?
N2 C9 . 1.390(14) ?
C4 C5 . 1.407(15) ?
C4 C14 . 1.499(14) ?
C5 C6 . 1.361(15) ?
C5 H5 . 0.95 ?
C6 C7 . 1.363(15) ?
C6 H6 . 0.95 ?
C7 C8 . 1.387(15) ?
C7 H7 . 0.95 ?
C8 C9 . 1.475(14) ?
C9 C10 . 1.381(14) ?
C10 C11 . 1.369(15) ?
C10 H10 . 0.95 ?
C11 C12 . 1.381(16) ?
C11 H11 . 0.95 ?
C12 C13 . 1.387(15) ?
C12 H12 . 0.95 ?
C13 C15 . 1.514(15) ?
C14 H14A . 0.98 ?
C14 H14B . 0.98 ?
C14 H14C . 0.98 ?
C15 H15A . 0.98 ?
C15 H15B . 0.98 ?
C15 H15C . 0.98 ?
C16 C17 . 1.513(16) ?
C16 H16A . 0.99 ?
C16 H16B . 0.99 ?
C17 C17 3_756 1.51(2) ?
C17 H17A . 0.99 ?
C17 H17B . 0.99 ?
